data_2201342
loop_
_publ_author_name
'Kresge, A. Jerry'
'Lough, Alan J.'
'Zhu, Yu'

_publ_section_title
;
 A redetermination of 4'-hydroxyacetophenone
;
_journal_issue 10
_journal_name_full 'Acta Crystallographica Section E'
_journal_page_first o1057
_journal_page_last o1059
_journal_paper_doi 10.1107/S1600536802015581
_journal_volume 58
_journal_year 2002
_chemical_formula_iupac 'C8 H8 O2'
_chemical_formula_moiety 'C8 H8 O2'
_chemical_formula_sum 'C8 H8 O2'
_chemical_formula_weight 136.14
_chemical_name_systematic
;
4'-Hydroxyacetophenone
;
_space_group_IT_number 19
_symmetry_cell_setting orthorhombic
_symmetry_space_group_name_Hall 'P 2ac 2ab'
_symmetry_space_group_name_H-M 'P 21 21 21'
_atom_sites_solution_hydrogens geom
_atom_sites_solution_primary direct
_atom_sites_solution_secondary difmap
_cell_angle_alpha 90.00
_cell_angle_beta 90.00
_cell_angle_gamma 90.00
_cell_formula_units_Z 8
_cell_length_a 6.1886(4)
_cell_length_b 9.0710(6)
_cell_length_c 24.5261(15)
_cell_measurement_reflns_used 1020
_cell_measurement_temperature 150.0(10)
_cell_measurement_theta_max 25.0
_cell_measurement_theta_min 2.6
_cell_volume 1376.82(15)
_computing_cell_refinement 'DENZO--SMN (Otwinowski & Minor, 1997)'
_computing_data_collection 'COLLECT (Nonius, 1997-2001)'
_computing_data_reduction DENZO--SMN
_computing_molecular_graphics SHELXTL
_computing_publication_material SHELXTL
_computing_structure_refinement SHELXTL
_computing_structure_solution 'SHELXTL (Sheldrick, 2001)'
_diffrn_ambient_temperature 150.0(10)
_diffrn_detector_area_resol_mean 9
_diffrn_measured_fraction_theta_full 0.976
_diffrn_measured_fraction_theta_max 0.976
_diffrn_measurement_device_type 'Nonius KappaCCD'
_diffrn_measurement_method '\f scans and \w scans with \k offsets'
_diffrn_radiation_monochromator graphite
_diffrn_radiation_source 'fine-focus sealed tube'
_diffrn_radiation_type MoK\a
_diffrn_radiation_wavelength 0.71073
_diffrn_reflns_av_R_equivalents 0.032
_diffrn_reflns_av_sigmaI/netI 0.039
_diffrn_reflns_limit_h_max 7
_diffrn_reflns_limit_h_min -7
_diffrn_reflns_limit_k_max 10
_diffrn_reflns_limit_k_min -10
_diffrn_reflns_limit_l_max 29
_diffrn_reflns_limit_l_min -29
_diffrn_reflns_number 3693
_diffrn_reflns_theta_full 25.01
_diffrn_reflns_theta_max 25.01
_diffrn_reflns_theta_min 1.66
_diffrn_standards_number 0
_exptl_absorpt_coefficient_mu 0.094
_exptl_absorpt_correction_type none
_exptl_crystal_colour colourless
_exptl_crystal_density_diffrn 1.314
_exptl_crystal_density_method 'not measured'
_exptl_crystal_description needle
_exptl_crystal_F_000 576
_exptl_crystal_size_max 0.40
_exptl_crystal_size_mid 0.30
_exptl_crystal_size_min 0.25
_refine_diff_density_max 0.085
_refine_diff_density_min -0.110
_refine_ls_extinction_coef 0.037(11)
_refine_ls_extinction_expression Fc^*^=kFc[1+0.001xFc^2^\l^3^/sin(2\q)]^-1/4^
_refine_ls_extinction_method SHELXTL
_refine_ls_goodness_of_fit_ref 1.077
_refine_ls_hydrogen_treatment constr
_refine_ls_matrix_type full
_refine_ls_number_parameters 186
_refine_ls_number_reflns 1405
_refine_ls_number_restraints 0
_refine_ls_restrained_S_all 1.077
_refine_ls_R_factor_all 0.0388
_refine_ls_R_factor_gt 0.0341
_refine_ls_shift/su_max <0.001
_refine_ls_shift/su_mean 0.000
_refine_ls_structure_factor_coef Fsqd
_refine_ls_weighting_details 'calc w = 1/[\s^2^(Fo^2^)+(0.0428P)^2^+0.1416P] where P = (Fo^2^+2Fc^2^)/3'
_refine_ls_weighting_scheme calc
_refine_ls_wR_factor_gt 0.0837
_refine_ls_wR_factor_ref 0.0866
_reflns_number_gt 1284
_reflns_number_total 1405
_reflns_threshold_expression I>2\s(I)
_cod_data_source_file cf6199.cif
_cod_data_source_block I
_cod_depositor_comments
;
The following automatic conversions were performed:
'_symmetry_cell_setting' value 'Orthorhombic' changed to 'orthorhombic'
according to '/home/saulius/struct/CIF-dictionaries/cif_core.dic'
dictionary named 'cif_core.dic' version 2.4.1 from 2010-06-29.

Automatic conversion script
Id: cif_fix_enum 1527 2010-12-29 10:47:43Z saulius 

The following automatic conversions were performed:

'_symmetry_cell_setting' value 'Orthorhombic' changed to
'orthorhombic' according to
/home/saulius/struct/CIF-dictionaries/cif_core.dic dictionary named
'cif_core.dic' version 2.4.1 from 2010-06-29.

Automatic conversion script
Id: cif_fix_values 1715 2011-07-08 13:25:40Z adriana 
;
_cod_database_code 2201342
_cod_database_fobs_code 2201342

loop_
_symmetry_equiv_pos_as_xyz
'x, y, z'
'-x+1/2, -y, z+1/2'
'-x, y+1/2, -z+1/2'
'x+1/2, -y+1/2, -z'

loop_
_atom_site_label
_atom_site_fract_x
_atom_site_fract_y
_atom_site_fract_z
_atom_site_U_iso_or_equiv
_atom_site_adp_type
_atom_site_calc_flag
_atom_site_refinement_flags
_atom_site_occupancy
_atom_site_disorder_assembly
_atom_site_disorder_group
_atom_site_type_symbol
O1A 0.9900(3) 0.7943(2) 0.22764(6) 0.0655(5) Uani d . 1 . . O
O2A 0.2191(2) 0.85197(17) 0.39604(6) 0.0533(4) Uani d . 1 . . O
H2A 0.2422 0.7788 0.4162 0.080 Uiso calc R 1 . . H
C1A 0.6839(4) 0.8823(2) 0.27513(8) 0.0444(5) Uani d . 1 . . C
C2A 0.5085(4) 0.9759(2) 0.27658(8) 0.0507(6) Uani d . 1 . . C
H2AA 0.4934 1.0488 0.2490 0.061 Uiso calc R 1 . . H
C3A 0.3544(4) 0.9664(2) 0.31707(9) 0.0517(6) Uani d . 1 . . C
H3AA 0.2346 1.0319 0.3172 0.062 Uiso calc R 1 . . H
C4A 0.3756(3) 0.8604(2) 0.35758(8) 0.0440(5) Uani d . 1 . . C
C5A 0.5527(4) 0.7675(3) 0.35731(8) 0.0522(6) Uani d . 1 . . C
H5AA 0.5696 0.6961 0.3853 0.063 Uiso calc R 1 . . H
C6A 0.7045(4) 0.7785(3) 0.31656(8) 0.0532(6) Uani d . 1 . . C
H6AA 0.8255 0.7140 0.3167 0.064 Uiso calc R 1 . . H
C7A 0.8452(4) 0.8859(2) 0.23062(8) 0.0496(6) Uani d . 1 . . C
C8A 0.8244(5) 1.0039(3) 0.18813(9) 0.0643(7) Uani d . 1 . . C
H8AA 0.9365 0.9904 0.1603 0.096 Uiso calc R 1 . . H
H8AB 0.8416 1.1008 0.2052 0.096 Uiso calc R 1 . . H
H8AC 0.6816 0.9977 0.1710 0.096 Uiso calc R 1 . . H
O1B 0.2677(3) 0.63134(18) 0.46931(6) 0.0557(4) Uani d . 1 . . O
O2B 0.1669(3) 0.16396(19) 0.65927(6) 0.0660(5) Uani d . 1 . . O
H2B 0.2716 0.1858 0.6795 0.099 Uiso calc R 1 . . H
C1B 0.1267(3) 0.4480(2) 0.52756(7) 0.0413(5) Uani d . 1 . . C
C2B -0.0365(4) 0.3475(2) 0.53879(8) 0.0468(5) Uani d . 1 . . C
H2BA -0.1612 0.3446 0.5162 0.056 Uiso calc R 1 . . H
C3B -0.0199(4) 0.2517(3) 0.58234(9) 0.0522(6) Uani d . 1 . . C
H3BA -0.1312 0.1821 0.5893 0.063 Uiso calc R 1 . . H
C4B 0.1614(4) 0.2577(2) 0.61606(8) 0.0494(6) Uani d . 1 . . C
C5B 0.3267(4) 0.3557(3) 0.60486(8) 0.0490(5) Uani d . 1 . . C
H5BA 0.4515 0.3582 0.6274 0.059 Uiso calc R 1 . . H
C6B 0.3099(4) 0.4497(2) 0.56082(8) 0.0469(5) Uani d . 1 . . C
H6BA 0.4243 0.5163 0.5530 0.056 Uiso calc R 1 . . H
C7B 0.1108(4) 0.5552(2) 0.48232(8) 0.0446(5) Uani d . 1 . . C
C8B -0.0998(4) 0.5725(3) 0.45297(8) 0.0530(6) Uani d . 1 . . C
H8BA -0.0888 0.6538 0.4268 0.079 Uiso calc R 1 . . H
H8BB -0.2144 0.5939 0.4794 0.079 Uiso calc R 1 . . H
H8BC -0.1340 0.4811 0.4335 0.079 Uiso calc R 1 . . H

loop_
_atom_site_aniso_label
_atom_site_aniso_U_11
_atom_site_aniso_U_22
_atom_site_aniso_U_33
_atom_site_aniso_U_12
_atom_site_aniso_U_13
_atom_site_aniso_U_23
O1A 0.0579(11) 0.0847(11) 0.0540(9) 0.0079(10) 0.0177(9) -0.0033(9)
O2A 0.0437(8) 0.0628(9) 0.0535(9) 0.0044(9) 0.0148(7) 0.0043(7)
C1A 0.0421(11) 0.0538(11) 0.0373(10) -0.0071(11) 0.0021(9) -0.0077(9)
C2A 0.0564(14) 0.0485(11) 0.0473(11) -0.0020(11) 0.0069(11) 0.0024(10)
C3A 0.0481(13) 0.0491(11) 0.0578(13) 0.0064(11) 0.0089(11) 0.0016(10)
C4A 0.0373(11) 0.0547(11) 0.0401(11) 0.0003(11) 0.0045(9) -0.0047(9)
C5A 0.0441(12) 0.0734(14) 0.0392(11) 0.0099(12) 0.0025(10) 0.0074(10)
C6A 0.0405(12) 0.0760(14) 0.0432(11) 0.0154(13) 0.0047(10) 0.0018(11)
C7A 0.0472(13) 0.0595(12) 0.0422(11) -0.0141(12) 0.0061(10) -0.0124(10)
C8A 0.0680(17) 0.0665(13) 0.0584(14) -0.0158(15) 0.0223(13) 0.0018(11)
O1B 0.0473(9) 0.0695(9) 0.0504(9) -0.0048(9) 0.0017(7) 0.0057(8)
O2B 0.0638(12) 0.0788(11) 0.0555(10) -0.0107(10) -0.0226(8) 0.0184(9)
C1B 0.0388(11) 0.0489(10) 0.0363(10) 0.0028(10) -0.0030(9) -0.0083(9)
C2B 0.0415(12) 0.0556(12) 0.0433(11) -0.0025(11) -0.0099(9) -0.0029(10)
C3B 0.0459(13) 0.0603(13) 0.0504(12) -0.0100(12) -0.0122(11) 0.0049(10)
C4B 0.0518(13) 0.0532(11) 0.0432(11) 0.0010(12) -0.0098(11) 0.0004(10)
C5B 0.0416(11) 0.0616(12) 0.0437(11) 0.0013(12) -0.0108(10) -0.0049(10)
C6B 0.0394(11) 0.0553(11) 0.0459(11) -0.0017(11) -0.0037(10) -0.0059(10)
C7B 0.0443(12) 0.0526(11) 0.0370(10) 0.0049(12) 0.0007(9) -0.0071(9)
C8B 0.0496(13) 0.0655(13) 0.0439(12) 0.0006(12) -0.0049(10) 0.0045(10)

loop_
_atom_type_symbol
_atom_type_description
_atom_type_scat_dispersion_real
_atom_type_scat_dispersion_imag
_atom_type_scat_source
C C 0.0033 0.0016 'International Tables Vol C Tables 4.2.6.8 and 6.1.1.4'
H H 0.0000 0.0000 'International Tables Vol C Tables 4.2.6.8 and 6.1.1.4'
O O 0.0106 0.0060 'International Tables Vol C Tables 4.2.6.8 and 6.1.1.4'

loop_
_geom_angle_atom_site_label_1
_geom_angle_atom_site_label_2
_geom_angle_atom_site_label_3
_geom_angle
_geom_angle_publ_flag
C4A O2A H2A 109.5 ?
C2A C1A C6A 118.05(19) ?
C2A C1A C7A 122.4(2) ?
C6A C1A C7A 119.5(2) ?
C1A C2A C3A 121.6(2) ?
C1A C2A H2AA 119.2 ?
C3A C2A H2AA 119.2 ?
C2A C3A C4A 119.5(2) ?
C2A C3A H3AA 120.2 ?
C4A C3A H3AA 120.2 ?
O2A C4A C5A 122.43(19) ?
O2A C4A C3A 118.00(18) ?
C5A C4A C3A 119.57(19) ?
C6A C5A C4A 120.1(2) ?
C6A C5A H5AA 120.0 ?
C4A C5A H5AA 120.0 ?
C5A C6A C1A 121.1(2) ?
C5A C6A H6AA 119.4 ?
C1A C6A H6AA 119.4 ?
O1A C7A C1A 121.5(2) y
O1A C7A C8A 120.4(2) y
C1A C7A C8A 118.1(2) y
C7A C8A H8AA 109.5 ?
C7A C8A H8AB 109.5 ?
H8AA C8A H8AB 109.5 ?
C7A C8A H8AC 109.5 ?
H8AA C8A H8AC 109.5 ?
H8AB C8A H8AC 109.5 ?
C4B O2B H2B 109.5 ?
C2B C1B C6B 118.78(19) ?
C2B C1B C7B 122.16(19) ?
C6B C1B C7B 119.04(19) ?
C3B C2B C1B 120.84(19) ?
C3B C2B H2BA 119.6 ?
C1B C2B H2BA 119.6 ?
C2B C3B C4B 119.6(2) ?
C2B C3B H3BA 120.2 ?
C4B C3B H3BA 120.2 ?
O2B C4B C5B 122.6(2) ?
O2B C4B C3B 117.3(2) ?
C5B C4B C3B 120.16(19) ?
C6B C5B C4B 119.8(2) ?
C6B C5B H5BA 120.1 ?
C4B C5B H5BA 120.1 ?
C5B C6B C1B 120.8(2) ?
C5B C6B H6BA 119.6 ?
C1B C6B H6BA 119.6 ?
O1B C7B C1B 120.64(19) y
O1B C7B C8B 120.15(19) y
C1B C7B C8B 119.2(2) y
C7B C8B H8BA 109.5 ?
C7B C8B H8BB 109.5 ?
H8BA C8B H8BB 109.5 ?
C7B C8B H8BC 109.5 ?
H8BA C8B H8BC 109.5 ?
H8BB C8B H8BC 109.5 ?

loop_
_geom_bond_atom_site_label_1
_geom_bond_atom_site_label_2
_geom_bond_site_symmetry_2
_geom_bond_distance
_geom_bond_publ_flag
O1A C7A . 1.224(3) y
O2A C4A . 1.354(2) y
O2A H2A . 0.840 ?
C1A C2A . 1.379(3) ?
C1A C6A . 1.391(3) ?
C1A C7A . 1.479(3) y
C2A C3A . 1.380(3) ?
C2A H2AA . 0.950 ?
C3A C4A . 1.389(3) ?
C3A H3AA . 0.950 ?
C4A C5A . 1.382(3) ?
C5A C6A . 1.375(3) ?
C5A H5AA . 0.950 ?
C6A H6AA . 0.950 ?
C7A C8A . 1.499(3) y
C8A H8AA . 0.980 ?
C8A H8AB . 0.980 ?
C8A H8AC . 0.980 ?
O1B C7B . 1.234(3) y
O2B C4B . 1.359(3) y
O2B H2B . 0.840 ?
C1B C2B . 1.389(3) ?
C1B C6B . 1.397(3) ?
C1B C7B . 1.478(3) y
C2B C3B . 1.381(3) ?
C2B H2BA . 0.950 ?
C3B C4B . 1.395(3) ?
C3B H3BA . 0.950 ?
C4B C5B . 1.383(3) ?
C5B C6B . 1.380(3) ?
C5B H5BA . 0.950 ?
C6B H6BA . 0.950 ?
C7B C8B . 1.497(3) y
C8B H8BA . 0.980 ?
C8B H8BB . 0.980 ?
C8B H8BC . 0.980 ?

loop_
_geom_hbond_atom_site_label_D
_geom_hbond_atom_site_label_H
_geom_hbond_atom_site_label_A
_geom_hbond_site_symmetry_A
_geom_hbond_distance_DH
_geom_hbond_distance_HA
_geom_hbond_distance_DA
_geom_hbond_angle_DHA
O2A H2A O1B . 0.84 1.87 2.707(2) 171
O2B H2B O1A 2_665 0.84 1.90 2.732(2) 172

loop_
_geom_torsion_atom_site_label_1
_geom_torsion_atom_site_label_2
_geom_torsion_atom_site_label_3
_geom_torsion_atom_site_label_4
_geom_torsion
_geom_torsion_publ_flag
C6A C1A C2A C3A -1.2(3) ?
C7A C1A C2A C3A 177.0(2) ?
C1A C2A C3A C4A 0.1(3) ?
C2A C3A C4A O2A -178.6(2) ?
C2A C3A C4A C5A 1.1(3) ?
O2A C4A C5A C6A 178.5(2) ?
C3A C4A C5A C6A -1.3(3) ?
C4A C5A C6A C1A 0.1(4) ?
C2A C1A C6A C5A 1.1(3) ?
C7A C1A C6A C5A -177.2(2) ?
C2A C1A C7A O1A -174.0(2) y
C6A C1A C7A O1A 4.1(3) ?
C2A C1A C7A C8A 4.8(3) y
C6A C1A C7A C8A -177.0(2) ?
C6B C1B C2B C3B 0.7(3) ?
C7B C1B C2B C3B -178.03(19) ?
C1B C2B C3B C4B 1.1(3) ?
C2B C3B C4B O2B 178.2(2) ?
C2B C3B C4B C5B -2.2(3) ?
O2B C4B C5B C6B -179.0(2) ?
C3B C4B C5B C6B 1.3(3) ?
C4B C5B C6B C1B 0.5(3) ?
C2B C1B C6B C5B -1.5(3) ?
C7B C1B C6B C5B 177.23(19) ?
C2B C1B C7B O1B -171.5(2) y
C6B C1B C7B O1B 9.7(3) ?
C2B C1B C7B C8B 9.6(3) y
C6B C1B C7B C8B -169.11(19) ?

loop_
_cod_related_entry_id
_cod_related_entry_database
_cod_related_entry_code
1 ChemSpider 7189
